data_1522051
loop_
_publ_author_name
'Troyanov, S.I.'
'Zakharov, M.A.'
'Morozov, I.V.'
'Kemnitz, E.'

_publ_section_title
;
 Synthesis and crystal structure of hydrogen selenates K (H Se O4) (H2 Se
 O4) and Cs (H Se O4) (H2 Se O4)
;
_journal_name_full Kristallografiya
_journal_page_first 607
_journal_page_last 611
_journal_volume 44
_journal_year 1999
_chemical_formula_sum 'H3 K O8 Se2'
_chemical_name_systematic 'K (H Se O4) (H2 Se O4)'
_space_group_IT_number 14
_symmetry_space_group_name_Hall '-P 2ybc'
_symmetry_space_group_name_H-M 'P 1 21/c 1'
_cell_angle_alpha 90
_cell_angle_beta 111.41
_cell_angle_gamma 90
_cell_formula_units_Z 4
_cell_length_a 7.846
_cell_length_b 12.032
_cell_length_c 8.735
_cell_volume 767.706
_citation_journal_id_ASTM KRISAJ
_cod_data_source_file Troyanov_KRISAJ_1999_443.cif
_cod_data_source_block H3K1O8Se2
_cod_original_cell_volume 767.7061
_cod_original_formula_sum 'H3 K1 O8 Se2'
_cod_database_code 1522051

loop_
_symmetry_equiv_pos_as_xyz
x,y,z
-x,y+1/2,-z+1/2
-x,-y,-z
x,-y-1/2,z-1/2

loop_
_atom_site_label
_atom_site_type_symbol
_atom_site_fract_x
_atom_site_fract_y
_atom_site_fract_z
_atom_site_occupancy
_atom_site_U_iso_or_equiv
O2 O-2 -0.0571 0.3884 0.2245 1 0.0
O7 O-2 0.466 0.3787 0.2283 1 0.0
H2 H+1 0.34 0.442 0.195 1 0.0
H1 H+1 0.22 0.439 0.49 1 0.0
K1 K+1 0.8667 0.2485 -0.0491 1 0.0
O3 O-2 0.1974 0.5077 0.1558 1 0.0
O6 O-2 0.6237 0.2244 0.1156 1 0.0
O5 O-2 0.2533 0.2152 0.0447 1 0.0
O4 O-2 0.2028 0.4995 0.4657 1 0.0
O1 O-2 -0.044 0.616 0.2426 1 0.0
Se2 Se+6 0.43475 0.28862 0.07421 1 0.0
Se1 Se+6 0.06409 0.49893 0.26131 1 0.0
H3 H+1 0.31 0.367 0.86 1 0.0
O8 O-2 0.4006 0.3684 -0.0942 1 0.0
